data_2217799
loop_
_publ_author_name
'Santoni, Marie-Pierre C.'
'Yu, Siu Hong'
'Hanan, Garry S.'
'Proust, Anna'
'Hasenknopf, Bernold'

_publ_section_title
;
 5-Phenyl-2-(4-pyridyl)pyrimidine
;
_journal_coeditor_code LH2593
_journal_issue 3
_journal_name_full 'Acta Crystallographica Section E'
_journal_page_first o584
_journal_paper_doi 10.1107/S160053680800398X
_journal_volume 64
_journal_year 2008
_chemical_formula_iupac 'C15 H11 N3'
_chemical_formula_moiety 'C15 H11 N3'
_chemical_formula_sum 'C15 H11 N3'
_chemical_formula_weight 233.27
_chemical_name_systematic
;
5-Phenyl-2-(4-pyridyl)pyrimidine
;
_space_group_IT_number 2
_symmetry_cell_setting triclinic
_symmetry_space_group_name_Hall '-P 1'
_symmetry_space_group_name_H-M 'P -1'
_atom_sites_solution_hydrogens geom
_atom_sites_solution_primary direct
_atom_sites_solution_secondary difmap
_audit_creation_method SHELXL-97
_cell_angle_alpha 71.462(2)
_cell_angle_beta 86.957(2)
_cell_angle_gamma 75.788(3)
_cell_formula_units_Z 4
_cell_length_a 9.2813(5)
_cell_length_b 9.3609(5)
_cell_length_c 13.9001(7)
_cell_measurement_reflns_used 5655
_cell_measurement_temperature 100(2)
_cell_measurement_theta_max 68.92
_cell_measurement_theta_min 3.35
_cell_volume 1109.54(10)
_computing_cell_refinement 'SAINT (Bruker, 1999)'
_computing_data_collection 'SMART (Bruker, 2003)'
_computing_data_reduction 'SAINT (Bruker, 1999)'
_computing_molecular_graphics 'SHELXTL (Sheldrick, 2008)'
_computing_publication_material 'UdMX (local program)'
_computing_structure_refinement 'SHELXL97 (Sheldrick, 2008)'
_computing_structure_solution 'SHELXS97 (Sheldrick, 2008)'
_diffrn_ambient_temperature 100(2)
_diffrn_detector_area_resol_mean 5.5
_diffrn_measured_fraction_theta_full 0.972
_diffrn_measured_fraction_theta_max 0.965
_diffrn_measurement_device_type 'Bruker SMART 6000'
_diffrn_measurement_method \w
_diffrn_radiation_monochromator 'Montel 200 optics'
_diffrn_radiation_source 'Rotating anode'
_diffrn_radiation_type CuK\a
_diffrn_radiation_wavelength 1.54178
_diffrn_reflns_av_R_equivalents 0.046
_diffrn_reflns_av_sigmaI/netI 0.0335
_diffrn_reflns_limit_h_max 11
_diffrn_reflns_limit_h_min -11
_diffrn_reflns_limit_k_max 11
_diffrn_reflns_limit_k_min -11
_diffrn_reflns_limit_l_max 16
_diffrn_reflns_limit_l_min -16
_diffrn_reflns_number 15167
_diffrn_reflns_theta_full 68.91
_diffrn_reflns_theta_max 68.91
_diffrn_reflns_theta_min 3.35
_diffrn_standards_decay_% 12.91
_diffrn_standards_interval_count 0
_diffrn_standards_interval_time 10
_diffrn_standards_number 43
_exptl_absorpt_coefficient_mu 0.676
_exptl_absorpt_correction_T_max 0.947
_exptl_absorpt_correction_T_min 0.734
_exptl_absorpt_correction_type multi-scan
_exptl_absorpt_process_details '(SADABS; Sheldrick, 1996)'
_exptl_crystal_colour Colourless
_exptl_crystal_density_diffrn 1.396
_exptl_crystal_density_method 'not measured'
_exptl_crystal_description block
_exptl_crystal_F_000 488
_exptl_crystal_size_max 0.40
_exptl_crystal_size_mid 0.38
_exptl_crystal_size_min 0.08
_refine_diff_density_max 0.270
_refine_diff_density_min -0.304
_refine_ls_extinction_method none
_refine_ls_goodness_of_fit_ref 1.002
_refine_ls_hydrogen_treatment constr
_refine_ls_matrix_type full
_refine_ls_number_parameters 325
_refine_ls_number_reflns 3967
_refine_ls_number_restraints 0
_refine_ls_restrained_S_all 1.002
_refine_ls_R_factor_all 0.0533
_refine_ls_R_factor_gt 0.0437
_refine_ls_shift/su_max 0.001
_refine_ls_shift/su_mean 0.000
_refine_ls_structure_factor_coef Fsqd
_refine_ls_weighting_details 'calc w=1/[\s^2^(Fo^2^)+(0.0925P)^2^+0.1892P] where P=(Fo^2^+2Fc^2^)/3'
_refine_ls_weighting_scheme calc
_refine_ls_wR_factor_gt 0.1207
_refine_ls_wR_factor_ref 0.1387
_reflns_number_gt 3226
_reflns_number_total 3967
_reflns_threshold_expression I>2\s(I)
_cod_data_source_file lh2593.cif
_cod_data_source_block I
_cod_database_code 2217799
_cod_database_fobs_code 2217799

loop_
_symmetry_equiv_pos_as_xyz
'x, y, z'
'-x, -y, -z'

loop_
_atom_site_type_symbol
_atom_site_label
_atom_site_fract_x
_atom_site_fract_y
_atom_site_fract_z
_atom_site_U_iso_or_equiv
_atom_site_adp_type
_atom_site_calc_flag
_atom_site_refinement_flags
_atom_site_occupancy
N N1 -0.09769(12) 0.44347(13) 1.42209(9) 0.0235(3) Uani d . 1
N N2 -0.12326(12) 0.79515(13) 1.05916(8) 0.0215(3) Uani d . 1
N N3 0.10382(12) 0.60327(13) 1.06789(9) 0.0230(3) Uani d . 1
C C28 0.60351(14) 1.04795(15) 0.59991(10) 0.0230(3) Uani d . 1
H H28 0.6235 1.0980 0.5313 0.028 Uiso calc R 1
C C24 0.59612(14) 0.67217(15) 0.96148(10) 0.0211(3) Uani d . 1
H H24 0.6697 0.6196 0.9262 0.025 Uiso calc R 1
C C22 0.40977(14) 0.89133(15) 0.96659(10) 0.0210(3) Uani d . 1
H H22 0.3519 0.9935 0.9349 0.025 Uiso calc R 1
C C1 -0.20867(14) 0.54005(15) 1.35782(10) 0.0222(3) Uani d . 1
H H1 -0.3061 0.5581 1.3835 0.027 Uiso calc R 1
C C2 -0.18962(14) 0.61497(15) 1.25624(10) 0.0206(3) Uani d . 1
H H2 -0.2717 0.6841 1.2144 0.025 Uiso calc R 1
C C3 -0.04783(14) 0.58719(14) 1.21624(10) 0.0188(3) Uani d . 1
C C4 0.06828(14) 0.48702(15) 1.28198(10) 0.0204(3) Uani d . 1
H H4 0.1664 0.4647 1.2580 0.025 Uiso calc R 1
C C5 0.03846(14) 0.42042(15) 1.38280(10) 0.0218(3) Uani d . 1
H H5 0.1193 0.3543 1.4270 0.026 Uiso calc R 1
C C6 -0.02146(13) 0.66572(15) 1.10832(10) 0.0190(3) Uani d . 1
C C7 -0.09684(14) 0.86669(15) 0.96277(10) 0.0207(3) Uani d . 1
H H7 -0.1671 0.9585 0.9265 0.025 Uiso calc R 1
C C8 0.02937(13) 0.81303(14) 0.91253(10) 0.0191(3) Uani d . 1
C C9 0.12654(14) 0.67759(15) 0.97125(10) 0.0224(3) Uani d . 1
H H9 0.2138 0.6359 0.9407 0.027 Uiso calc R 1
C C10 0.05403(13) 0.89220(15) 0.80502(10) 0.0192(3) Uani d . 1
C C11 0.00409(13) 1.05394(15) 0.76275(10) 0.0203(3) Uani d . 1
H H11 -0.0429 1.1139 0.8045 0.024 Uiso calc R 1
C C12 0.02259(14) 1.12719(15) 0.66058(10) 0.0217(3) Uani d . 1
H H12 -0.0111 1.2368 0.6330 0.026 Uiso calc R 1
C C13 0.09030(14) 1.04032(16) 0.59868(10) 0.0223(3) Uani d . 1
H H13 0.1021 1.0903 0.5287 0.027 Uiso calc R 1
C C14 0.14063(14) 0.88000(15) 0.63960(10) 0.0227(3) Uani d . 1
H H14 0.1872 0.8206 0.5974 0.027 Uiso calc R 1
C C15 0.12309(13) 0.80658(15) 0.74159(10) 0.0202(3) Uani d . 1
H H15 0.1582 0.6971 0.7689 0.024 Uiso calc R 1
C C29 0.71673(14) 0.94102(15) 0.66453(10) 0.0221(3) Uani d . 1
H H29 0.8144 0.9178 0.6400 0.027 Uiso calc R 1
C C30 0.68821(13) 0.86809(15) 0.76430(10) 0.0197(3) Uani d . 1
H H30 0.7664 0.7944 0.8077 0.024 Uiso calc R 1
C C25 0.54460(14) 0.90173(15) 0.80227(10) 0.0186(3) Uani d . 1
C C26 0.43120(14) 1.00916(15) 0.73613(10) 0.0203(3) Uani d . 1
H H26 0.3332 1.0326 0.7601 0.024 Uiso calc R 1
C C27 0.46033(15) 1.08163(15) 0.63604(10) 0.0230(3) Uani d . 1
H H27 0.3825 1.1545 0.5919 0.028 Uiso calc R 1
C C23 0.51637(13) 0.82266(15) 0.90904(10) 0.0184(3) Uani d . 1
N N6 0.57446(11) 0.59835(13) 1.05838(8) 0.0210(3) Uani d . 1
C C21 0.46901(13) 0.67626(15) 1.10567(10) 0.0187(3) Uani d . 1
N N5 0.38525(12) 0.82082(12) 1.06340(8) 0.0211(3) Uani d . 1
C C18 0.44441(13) 0.59364(15) 1.21314(10) 0.0186(3) Uani d . 1
C C19 0.49348(13) 0.43229(15) 1.25172(10) 0.0203(3) Uani d . 1
H H19 0.5441 0.3745 1.2097 0.024 Uiso calc R 1
C C20 0.46761(14) 0.35763(15) 1.35169(10) 0.0215(3) Uani d . 1
H H20 0.4998 0.2476 1.3760 0.026 Uiso calc R 1
N N4 0.39970(12) 0.43088(13) 1.41673(8) 0.0238(3) Uani d . 1
C C16 0.35492(14) 0.58659(16) 1.37925(10) 0.0231(3) Uani d . 1
H H16 0.3079 0.6415 1.4238 0.028 Uiso calc R 1
C C17 0.37312(13) 0.67179(16) 1.27954(10) 0.0207(3) Uani d . 1
H H17 0.3377 0.7816 1.2568 0.025 Uiso calc R 1

loop_
_atom_site_aniso_label
_atom_site_aniso_U_11
_atom_site_aniso_U_22
_atom_site_aniso_U_33
_atom_site_aniso_U_12
_atom_site_aniso_U_13
_atom_site_aniso_U_23
N1 0.0246(6) 0.0248(6) 0.0228(6) -0.0064(5) -0.0001(5) -0.0092(5)
N2 0.0197(5) 0.0236(6) 0.0209(6) -0.0007(5) -0.0027(4) -0.0095(5)
N3 0.0199(5) 0.0226(6) 0.0238(6) -0.0003(5) 0.0001(5) -0.0071(5)
C28 0.0266(7) 0.0257(7) 0.0181(7) -0.0088(6) 0.0001(5) -0.0070(6)
C24 0.0192(6) 0.0235(7) 0.0211(7) -0.0017(5) -0.0004(5) -0.0104(6)
C22 0.0198(6) 0.0187(6) 0.0229(7) -0.0011(5) -0.0013(5) -0.0068(5)
C1 0.0192(6) 0.0252(7) 0.0250(7) -0.0050(5) 0.0014(5) -0.0119(6)
C2 0.0174(6) 0.0218(7) 0.0243(7) -0.0032(5) -0.0030(5) -0.0102(6)
C3 0.0191(6) 0.0176(6) 0.0215(7) -0.0033(5) -0.0019(5) -0.0090(5)
C4 0.0173(6) 0.0208(6) 0.0254(7) -0.0033(5) -0.0016(5) -0.0108(6)
C5 0.0205(6) 0.0209(6) 0.0234(7) -0.0029(5) -0.0046(5) -0.0070(6)
C6 0.0165(6) 0.0191(6) 0.0225(7) -0.0019(5) -0.0035(5) -0.0094(6)
C7 0.0199(6) 0.0213(7) 0.0197(7) -0.0001(5) -0.0047(5) -0.0078(5)
C8 0.0182(6) 0.0194(7) 0.0212(7) -0.0025(5) -0.0035(5) -0.0094(6)
C9 0.0180(6) 0.0250(7) 0.0225(7) -0.0012(5) 0.0010(5) -0.0080(6)
C10 0.0135(6) 0.0229(7) 0.0225(7) -0.0037(5) -0.0025(5) -0.0090(6)
C11 0.0171(6) 0.0225(7) 0.0230(7) -0.0028(5) -0.0029(5) -0.0106(6)
C12 0.0194(6) 0.0208(6) 0.0247(7) -0.0041(5) -0.0049(5) -0.0064(6)
C13 0.0211(6) 0.0283(7) 0.0191(7) -0.0085(6) -0.0010(5) -0.0075(6)
C14 0.0187(6) 0.0285(7) 0.0257(7) -0.0066(5) 0.0013(5) -0.0145(6)
C15 0.0160(6) 0.0193(6) 0.0256(7) -0.0026(5) -0.0017(5) -0.0085(6)
C29 0.0200(6) 0.0279(7) 0.0228(7) -0.0077(6) 0.0017(5) -0.0128(6)
C30 0.0167(6) 0.0221(7) 0.0206(7) -0.0016(5) -0.0044(5) -0.0089(5)
C25 0.0182(6) 0.0188(6) 0.0213(7) -0.0040(5) -0.0016(5) -0.0096(5)
C26 0.0166(6) 0.0211(6) 0.0242(7) -0.0030(5) -0.0008(5) -0.0093(6)
C27 0.0224(7) 0.0215(7) 0.0239(7) -0.0032(5) -0.0061(5) -0.0059(6)
C23 0.0143(6) 0.0211(7) 0.0211(7) -0.0030(5) -0.0025(5) -0.0092(6)
N6 0.0197(5) 0.0231(6) 0.0197(6) -0.0008(5) -0.0017(4) -0.0090(5)
C21 0.0154(6) 0.0209(7) 0.0214(7) -0.0029(5) -0.0031(5) -0.0094(6)
N5 0.0195(5) 0.0203(6) 0.0214(6) -0.0014(5) 0.0000(4) -0.0063(5)
C18 0.0135(6) 0.0232(7) 0.0202(7) -0.0038(5) -0.0024(5) -0.0081(6)
C19 0.0170(6) 0.0229(7) 0.0230(7) -0.0031(5) -0.0034(5) -0.0104(6)
C20 0.0181(6) 0.0217(7) 0.0231(7) -0.0030(5) -0.0051(5) -0.0054(6)
N4 0.0208(6) 0.0288(6) 0.0214(6) -0.0051(5) -0.0024(5) -0.0076(5)
C16 0.0203(6) 0.0288(7) 0.0223(7) -0.0043(6) -0.0002(5) -0.0119(6)
C17 0.0173(6) 0.0228(7) 0.0229(7) -0.0026(5) -0.0022(5) -0.0097(6)

loop_
_atom_type_symbol
_atom_type_description
_atom_type_scat_dispersion_real
_atom_type_scat_dispersion_imag
_atom_type_scat_source
C C 0.0181 0.0091 'International Tables Vol C Tables 4.2.6.8 and 6.1.1.4'
H H 0.0000 0.0000 'International Tables Vol C Tables 4.2.6.8 and 6.1.1.4'
N N 0.0311 0.0180 'International Tables Vol C Tables 4.2.6.8 and 6.1.1.4'

loop_
_geom_angle_atom_site_label_1
_geom_angle_atom_site_label_2
_geom_angle_atom_site_label_3
_geom_angle
_geom_angle_publ_flag
C1 N1 C5 116.27(12) n
C7 N2 C6 116.84(11) n
C9 N3 C6 116.34(11) n
C29 C28 C27 119.71(12) n
C29 C28 H28 120.1 ?
C27 C28 H28 120.1 ?
N6 C24 C23 123.58(11) n
N6 C24 H24 118.2 ?
C23 C24 H24 118.2 ?
N5 C22 C23 123.44(12) n
N5 C22 H22 118.3 ?
C23 C22 H22 118.3 ?
N1 C1 C2 123.93(12) n
N1 C1 H1 118 ?
C2 C1 H1 118 ?
C1 C2 C3 119.00(12) n
C1 C2 H2 120.5 ?
C3 C2 H2 120.5 ?
C4 C3 C2 117.68(12) n
C4 C3 C6 121.26(11) n
C2 C3 C6 121.03(12) n
C5 C4 C3 118.96(12) n
C5 C4 H4 120.5 ?
C3 C4 H4 120.5 ?
N1 C5 C4 124.14(12) n
N1 C5 H5 117.9 ?
C4 C5 H5 117.9 ?
N2 C6 N3 125.23(12) n
N2 C6 C3 117.34(11) n
N3 C6 C3 117.42(11) n
N2 C7 C8 123.18(12) n
N2 C7 H7 118.4 ?
C8 C7 H7 118.4 ?
C9 C8 C7 114.70(12) n
C9 C8 C10 123.20(11) n
C7 C8 C10 122.08(12) n
N3 C9 C8 123.71(11) n
N3 C9 H9 118.1 ?
C8 C9 H9 118.1 ?
C15 C10 C11 118.38(12) n
C15 C10 C8 120.59(12) n
C11 C10 C8 120.99(11) n
C12 C11 C10 120.74(12) n
C12 C11 H11 119.6 ?
C10 C11 H11 119.6 ?
C11 C12 C13 120.08(12) n
C11 C12 H12 120 ?
C13 C12 H12 120 ?
C12 C13 C14 119.78(13) n
C12 C13 H13 120.1 ?
C14 C13 H13 120.1 ?
C15 C14 C13 120.31(12) n
C15 C14 H14 119.8 ?
C13 C14 H14 119.8 ?
C14 C15 C10 120.70(12) n
C14 C15 H15 119.6 ?
C10 C15 H15 119.6 ?
C30 C29 C28 120.36(12) n
C30 C29 H29 119.8 ?
C28 C29 H29 119.8 ?
C29 C30 C25 120.69(12) n
C29 C30 H30 119.7 ?
C25 C30 H30 119.7 ?
C26 C25 C30 118.38(12) n
C26 C25 C23 121.73(11) n
C30 C25 C23 119.88(11) n
C27 C26 C25 120.69(12) n
C27 C26 H26 119.7 ?
C25 C26 H26 119.7 ?
C26 C27 C28 120.18(12) n
C26 C27 H27 119.9 ?
C28 C27 H27 119.9 ?
C24 C23 C22 114.48(12) n
C24 C23 C25 122.19(11) n
C22 C23 C25 123.33(12) n
C24 N6 C21 116.46(11) n
N5 C21 N6 125.40(12) n
N5 C21 C18 118.22(11) n
N6 C21 C18 116.37(11) n
C22 N5 C21 116.63(11) n
C19 C18 C17 117.45(12) n
C19 C18 C21 120.29(11) n
C17 C18 C21 122.26(12) n
C20 C19 C18 119.28(12) n
C20 C19 H19 120.4 ?
C18 C19 H19 120.4 ?
N4 C20 C19 124.09(12) n
N4 C20 H20 118 ?
C19 C20 H20 118 ?
C20 N4 C16 116.18(12) n
N4 C16 C17 124.03(12) n
N4 C16 H16 118 ?
C17 C16 H16 118 ?
C16 C17 C18 118.96(12) n
C16 C17 H17 120.5 ?
C18 C17 H17 120.5 ?

loop_
_geom_bond_atom_site_label_1
_geom_bond_atom_site_label_2
_geom_bond_distance
_geom_bond_publ_flag
N1 C1 1.3429(18) n
N1 C5 1.3451(17) n
N2 C7 1.3338(17) n
N2 C6 1.3445(17) n
N3 C9 1.3344(17) n
N3 C6 1.3474(16) n
C28 C29 1.3874(19) n
C28 C27 1.3935(19) n
C28 H28 0.95 ?
C24 N6 1.3341(17) n
C24 C23 1.3987(19) n
C24 H24 0.95 ?
C22 N5 1.3321(17) n
C22 C23 1.4010(18) n
C22 H22 0.95 ?
C1 C2 1.3861(18) n
C1 H1 0.95 ?
C2 C3 1.3982(18) n
C2 H2 0.95 ?
C3 C4 1.3924(19) n
C3 C6 1.4829(18) n
C4 C5 1.3847(18) n
C4 H4 0.95 ?
C5 H5 0.95 ?
C7 C8 1.3998(18) n
C7 H7 0.95 ?
C8 C9 1.3949(19) n
C8 C10 1.4757(18) n
C9 H9 0.95 ?
C10 C15 1.4027(18) n
C10 C11 1.4039(19) n
C11 C12 1.3890(18) n
C11 H11 0.95 ?
C12 C13 1.3904(18) n
C12 H12 0.95 ?
C13 C14 1.3911(19) n
C13 H13 0.95 ?
C14 C15 1.3854(18) n
C14 H14 0.95 ?
C15 H15 0.95 ?
C29 C30 1.3810(18) n
C29 H29 0.95 ?
C30 C25 1.4068(18) n
C30 H30 0.95 ?
C25 C26 1.3998(19) n
C25 C23 1.4746(18) n
C26 C27 1.3853(18) n
C26 H26 0.95 ?
C27 H27 0.95 ?
N6 C21 1.3446(16) n
C21 N5 1.3442(17) n
C21 C18 1.4825(18) n
C18 C19 1.3962(19) n
C18 C17 1.3970(18) n
C19 C20 1.3808(18) n
C19 H19 0.95 ?
C20 N4 1.3440(17) n
C20 H20 0.95 ?
N4 C16 1.3458(18) n
C16 C17 1.3871(19) n
C16 H16 0.95 ?
C17 H17 0.95 ?

loop_
_geom_hbond_atom_site_label_D
_geom_hbond_atom_site_label_H
_geom_hbond_atom_site_label_A
_geom_hbond_site_symmetry_A
_geom_hbond_distance_DH
_geom_hbond_distance_HA
_geom_hbond_distance_DA
_geom_hbond_angle_DHA
_geom_hbond_publ_flag
C7 H7 N5 2_577 0.95 2.55 3.3818(18) 147 yes
C9 H9 N6 2_667 0.95 2.56 3.4027(18) 148 yes
C22 H22 N2 2_577 0.95 2.54 3.3784(18) 147 yes
C24 H24 N3 2_667 0.95 2.56 3.4049(19) 149 yes
C1 H1 Cg3 1_455 0.95 2.9132 3.5925(15) 129.44 yes
C4 H4 Cg3 1_555 0.95 2.7227 3.4163(15) 130.43 yes
C12 H12 Cg1 2_577 0.95 2.8866 3.5844(15) 131.20 yes
C15 H15 Cg1 2_567 0.95 2.9211 3.5202(15) 122.19 yes
C17 H17 Cg6 2_677 0.95 2.8361 3.5561(16) 133.33 yes
C20 H20 Cg6 2_667 0.95 2.8512 3.5251(15) 128.80 yes
C26 H26 Cg5 1_555 0.95 2.8576 3.5242(15) 128.10 yes
C29 H29 Cg5 1_655 0.95 2.7709 3.4451(15) 128.64 yes

loop_
_geom_torsion_atom_site_label_1
_geom_torsion_atom_site_label_2
_geom_torsion_atom_site_label_3
_geom_torsion_atom_site_label_4
_geom_torsion
C5 N1 C1 C2 -0.23(18)
N1 C1 C2 C3 1.52(19)
C1 C2 C3 C4 -1.28(18)
C1 C2 C3 C6 -179.38(11)
C2 C3 C4 C5 -0.09(18)
C6 C3 C4 C5 178.00(11)
C1 N1 C5 C4 -1.28(19)
C3 C4 C5 N1 1.46(19)
C7 N2 C6 N3 -0.15(18)
C7 N2 C6 C3 178.60(10)
C9 N3 C6 N2 -0.02(19)
C9 N3 C6 C3 -178.77(11)
C4 C3 C6 N2 -158.60(12)
C2 C3 C6 N2 19.42(17)
C4 C3 C6 N3 20.25(17)
C2 C3 C6 N3 -161.73(12)
C6 N2 C7 C8 0.11(18)
N2 C7 C8 C9 0.08(18)
N2 C7 C8 C10 178.41(11)
C6 N3 C9 C8 0.23(19)
C7 C8 C9 N3 -0.26(19)
C10 C8 C9 N3 -178.57(11)
C9 C8 C10 C15 33.47(18)
C7 C8 C10 C15 -144.72(13)
C9 C8 C10 C11 -148.99(13)
C7 C8 C10 C11 32.82(18)
C15 C10 C11 C12 0.05(18)
C8 C10 C11 C12 -177.54(11)
C10 C11 C12 C13 0.43(18)
C11 C12 C13 C14 -0.57(19)
C12 C13 C14 C15 0.24(19)
C13 C14 C15 C10 0.25(18)
C11 C10 C15 C14 -0.39(18)
C8 C10 C15 C14 177.20(11)
C27 C28 C29 C30 -0.06(19)
C28 C29 C30 C25 -0.50(18)
C29 C30 C25 C26 0.86(18)
C29 C30 C25 C23 -179.99(11)
C30 C25 C26 C27 -0.67(18)
C23 C25 C26 C27 -179.80(11)
C25 C26 C27 C28 0.13(18)
C29 C28 C27 C26 0.25(19)
N6 C24 C23 C22 -0.22(18)
N6 C24 C23 C25 179.12(11)
N5 C22 C23 C24 0.14(18)
N5 C22 C23 C25 -179.20(11)
C26 C25 C23 C24 148.58(13)
C30 C25 C23 C24 -30.54(17)
C26 C25 C23 C22 -32.13(18)
C30 C25 C23 C22 148.75(13)
C23 C24 N6 C21 0.22(18)
C24 N6 C21 N5 -0.14(18)
C24 N6 C21 C18 179.60(10)
C23 C22 N5 C21 -0.07(18)
N6 C21 N5 C22 0.07(19)
C18 C21 N5 C22 -179.67(11)
N5 C21 C18 C19 160.88(12)
N6 C21 C18 C19 -18.89(17)
N5 C21 C18 C17 -19.43(18)
N6 C21 C18 C17 160.81(12)
C17 C18 C19 C20 1.14(18)
C21 C18 C19 C20 -179.15(10)
C18 C19 C20 N4 -1.45(19)
C19 C20 N4 C16 0.40(18)
C20 N4 C16 C17 0.95(19)
N4 C16 C17 C18 -1.19(19)
C19 C18 C17 C16 0.08(18)
C21 C18 C17 C16 -179.62(11)

loop_
_cod_related_entry_id
_cod_related_entry_database
_cod_related_entry_code
1 ChemSpider 24739720
